data_2221302
loop_
_publ_author_name
'Ravindran Durai Nayagam, B.'
'Jebas, Samuel Robinson'
'Edward Rajkumar, J. P.'
'Schollmeyer, Dieter'

_publ_section_title
;
 Tetraaquabis[3-(2-pyridylsulfanyl)propionato <i>N</i>-oxide]nickel(II)
;
_journal_coeditor_code BT2915
_journal_issue 4
_journal_name_full 'Acta Crystallographica Section E'
_journal_page_first m470
_journal_paper_doi 10.1107/S1600536809011283
_journal_volume 65
_journal_year 2009
_chemical_formula_iupac '[Ni (C8 H8 N O3 S)2 (H2 O)4]'
_chemical_formula_moiety 'C16 H24 N2 Ni O10 S2'
_chemical_formula_sum 'C16 H24 N2 Ni O10 S2'
_chemical_formula_weight 527.20
_chemical_name_systematic
;
Tetraaquabis[3-(2-pyridylsulfanyl)propionato N-oxide]nickel(II)
;
_space_group_IT_number 2
_symmetry_cell_setting triclinic
_symmetry_space_group_name_Hall '-P 1'
_symmetry_space_group_name_H-M 'P -1'
_atom_sites_solution_hydrogens geom
_atom_sites_solution_primary direct
_atom_sites_solution_secondary difmap
_audit_creation_method SHELXL-97
_cell_angle_alpha 86.400(2)
_cell_angle_beta 79.501(2)
_cell_angle_gamma 84.929(2)
_cell_formula_units_Z 1
_cell_length_a 4.8155(5)
_cell_length_b 8.7650(10)
_cell_length_c 12.9560(15)
_cell_measurement_reflns_used 6946
_cell_measurement_temperature 173(2)
_cell_measurement_theta_max 28.16
_cell_measurement_theta_min 2.3
_cell_volume 534.98(10)
_computing_cell_refinement 'APEX2 (Bruker, 2008)'
_computing_data_collection 'APEX2 (Bruker, 2008)'
_computing_data_reduction 'APEX2 (Bruker, 2008)'
_computing_molecular_graphics 'SHELXTL (Sheldrick, 2008)'
_computing_publication_material
;
SHELXTL (Sheldrick, 2008) and PLATON (Spek, 2009)
;
_computing_structure_refinement 'SHELXL97 (Sheldrick, 2008)'
_computing_structure_solution 'SHELXS97 (Sheldrick, 2008)'
_diffrn_ambient_temperature 173(2)
_diffrn_measured_fraction_theta_full 1.000
_diffrn_measured_fraction_theta_max 0.993
_diffrn_measurement_device '\k-geometry diffractometer'
_diffrn_measurement_device_type 'Bruker SMART APEXII CCD'
_diffrn_measurement_method 'CCD scan'
_diffrn_radiation_monochromator graphite
_diffrn_radiation_type MoK\a
_diffrn_radiation_wavelength 0.71069
_diffrn_reflns_av_R_equivalents 0.0169
_diffrn_reflns_av_sigmaI/netI 0.0138
_diffrn_reflns_limit_h_max 6
_diffrn_reflns_limit_h_min -6
_diffrn_reflns_limit_k_max 11
_diffrn_reflns_limit_k_min -11
_diffrn_reflns_limit_l_max 17
_diffrn_reflns_limit_l_min -17
_diffrn_reflns_number 9627
_diffrn_reflns_theta_full 28.00
_diffrn_reflns_theta_max 28.15
_diffrn_reflns_theta_min 1.60
_exptl_absorpt_coefficient_mu 1.158
_exptl_absorpt_correction_T_max 0.492
_exptl_absorpt_correction_T_min 0.405
_exptl_absorpt_correction_type multi-scan
_exptl_absorpt_process_details '(SADABS; Sheldrick, 2008)'
_exptl_crystal_colour green
_exptl_crystal_density_diffrn 1.636
_exptl_crystal_density_method 'not measured'
_exptl_crystal_description plate
_exptl_crystal_F_000 274
_exptl_crystal_size_max 0.35
_exptl_crystal_size_mid 0.28
_exptl_crystal_size_min 0.07
_refine_diff_density_max 0.401
_refine_diff_density_min -0.357
_refine_ls_extinction_method none
_refine_ls_goodness_of_fit_ref 1.047
_refine_ls_hydrogen_treatment constr
_refine_ls_matrix_type full
_refine_ls_number_parameters 142
_refine_ls_number_reflns 2615
_refine_ls_number_restraints 0
_refine_ls_restrained_S_all 1.047
_refine_ls_R_factor_all 0.0211
_refine_ls_R_factor_gt 0.0198
_refine_ls_shift/su_max_lt 0.001
_refine_ls_shift/su_mean 0.000
_refine_ls_structure_factor_coef Fsqd
_refine_ls_weighting_details 'calc w=1/[\s^2^(Fo^2^)+(0.0294P)^2^+0.2035P] where P=(Fo^2^+2Fc^2^)/3'
_refine_ls_weighting_scheme calc
_refine_ls_wR_factor_obs 0.0537
_refine_ls_wR_factor_ref 0.0547
_reflns_number_gt 2501
_reflns_number_total 2615
_reflns_threshold_expression I>2\s(I)
_cod_data_source_file bt2915.cif
_cod_data_source_block I
_cod_database_code 2221302
_cod_database_fobs_code 2221302

loop_
_symmetry_equiv_pos_as_xyz
'x, y, z'
'-x, -y, -z'

loop_
_atom_site_type_symbol
_atom_site_label
_atom_site_fract_x
_atom_site_fract_y
_atom_site_fract_z
_atom_site_U_iso_or_equiv
_atom_site_adp_type
_atom_site_calc_flag
_atom_site_refinement_flags
_atom_site_occupancy
_atom_site_disorder_assembly
_atom_site_disorder_group
Ni Ni1 0.5000 0.5000 0.5000 0.01405(6) Uani d S 1 . .
N N1 1.2267(2) 0.77325(12) -0.20598(8) 0.0197(2) Uani d . 1 . .
C C2 1.0696(2) 0.79224(13) -0.10776(8) 0.0167(2) Uani d . 1 . .
C C3 0.8347(3) 0.89789(14) -0.09608(9) 0.0212(2) Uani d . 1 . .
H H3 0.7229 0.9119 -0.0285 0.025 Uiso calc R 1 . .
C C4 0.7627(3) 0.98279(15) -0.18222(10) 0.0254(3) Uani d . 1 . .
H H4 0.6027 1.0555 -0.1741 0.031 Uiso calc R 1 . .
C C5 0.9266(3) 0.96061(16) -0.28069(10) 0.0291(3) Uani d . 1 . .
H H5 0.8794 1.0180 -0.3406 0.035 Uiso calc R 1 . .
C C6 1.1567(3) 0.85564(16) -0.29110(10) 0.0274(3) Uani d . 1 . .
H H6 1.2685 0.8403 -0.3586 0.033 Uiso calc R 1 . .
O O7 1.44740(19) 0.67209(11) -0.21521(7) 0.0264(2) Uani d . 1 . .
S S8 1.19805(6) 0.67388(3) -0.01121(2) 0.01821(7) Uani d . 1 . .
C C9 0.9142(2) 0.70873(14) 0.09994(8) 0.0176(2) Uani d . 1 . .
H H9A 0.8880 0.8194 0.1136 0.021 Uiso calc R 1 . .
H H9B 0.7344 0.6765 0.0848 0.021 Uiso calc R 1 . .
C C10 0.9942(2) 0.61698(13) 0.19529(8) 0.0177(2) Uani d . 1 . .
H H10A 1.0268 0.5071 0.1796 0.021 Uiso calc R 1 . .
H H10B 1.1730 0.6511 0.2100 0.021 Uiso calc R 1 . .
C C11 0.7643(2) 0.63642(13) 0.29187(8) 0.0159(2) Uani d . 1 . .
O O12 0.55540(18) 0.72858(11) 0.28796(7) 0.02341(18) Uani d . 1 . .
O O13 0.80467(17) 0.55410(10) 0.37393(6) 0.01937(17) Uani d . 1 . .
O O14 0.26378(17) 0.70791(10) 0.47964(6) 0.01973(17) Uani d . 1 . .
H H14A 0.3264 0.7271 0.4179 0.030 Uiso d R 1 . .
H H14B 0.0952 0.7007 0.4849 0.030 Uiso d R 1 . .
O O15 0.71999(16) 0.60521(10) 0.59458(6) 0.01836(17) Uani d . 1 . .
H H15A 0.6207 0.6252 0.6514 0.028 Uiso d R 1 . .
H H15B 0.8596 0.5522 0.6092 0.028 Uiso d R 1 . .

loop_
_atom_site_aniso_label
_atom_site_aniso_U_11
_atom_site_aniso_U_22
_atom_site_aniso_U_33
_atom_site_aniso_U_12
_atom_site_aniso_U_13
_atom_site_aniso_U_23
Ni1 0.01095(10) 0.01935(11) 0.01075(10) 0.00213(7) -0.00158(7) 0.00208(7)
N1 0.0229(5) 0.0205(5) 0.0145(4) -0.0001(4) -0.0011(4) -0.0011(4)
C2 0.0191(5) 0.0181(5) 0.0127(5) -0.0037(4) -0.0019(4) -0.0001(4)
C3 0.0223(5) 0.0220(6) 0.0178(5) 0.0001(4) -0.0012(4) 0.0002(4)
C4 0.0277(6) 0.0222(6) 0.0259(6) 0.0029(5) -0.0068(5) 0.0018(5)
C5 0.0399(7) 0.0273(6) 0.0199(6) 0.0009(5) -0.0090(5) 0.0055(5)
C6 0.0377(7) 0.0291(6) 0.0135(5) 0.0006(5) -0.0017(5) 0.0019(5)
O7 0.0259(4) 0.0308(5) 0.0188(4) 0.0075(4) 0.0012(3) -0.0025(3)
S8 0.01735(13) 0.02289(15) 0.01281(13) 0.00103(10) -0.00070(10) 0.00202(10)
C9 0.0165(5) 0.0228(5) 0.0121(5) -0.0006(4) -0.0004(4) 0.0017(4)
C10 0.0159(5) 0.0229(5) 0.0131(5) -0.0003(4) -0.0016(4) 0.0021(4)
C11 0.0147(5) 0.0205(5) 0.0127(5) -0.0024(4) -0.0027(4) 0.0011(4)
O12 0.0214(4) 0.0286(5) 0.0168(4) 0.0067(3) -0.0004(3) 0.0053(3)
O13 0.0137(4) 0.0298(4) 0.0129(4) 0.0020(3) -0.0015(3) 0.0052(3)
O14 0.0164(4) 0.0241(4) 0.0169(4) 0.0030(3) -0.0013(3) 0.0019(3)
O15 0.0147(4) 0.0256(4) 0.0139(4) 0.0030(3) -0.0024(3) -0.0009(3)

loop_
_atom_type_symbol
_atom_type_description
_atom_type_scat_dispersion_real
_atom_type_scat_dispersion_imag
_atom_type_scat_source
C C 0.0033 0.0016 'International Tables Vol C Tables 4.2.6.8 and 6.1.1.4'
H H 0.0000 0.0000 'International Tables Vol C Tables 4.2.6.8 and 6.1.1.4'
N N 0.0061 0.0033 'International Tables Vol C Tables 4.2.6.8 and 6.1.1.4'
O O 0.0106 0.0060 'International Tables Vol C Tables 4.2.6.8 and 6.1.1.4'
S S 0.1246 0.1234 'International Tables Vol C Tables 4.2.6.8 and 6.1.1.4'
Ni Ni 0.3393 1.1124 'International Tables Vol C Tables 4.2.6.8 and 6.1.1.4'

loop_
_geom_angle_atom_site_label_1
_geom_angle_atom_site_label_2
_geom_angle_atom_site_label_3
_geom_angle_site_symmetry_1
_geom_angle_site_symmetry_3
_geom_angle
_geom_angle_publ_flag
O13 Ni1 O13 2_666 . 180.0 ?
O13 Ni1 O15 2_666 2_666 88.53(3) ?
O13 Ni1 O15 . 2_666 91.47(3) ?
O13 Ni1 O15 2_666 . 91.47(3) ?
O13 Ni1 O15 . . 88.53(3) ?
O15 Ni1 O15 2_666 . 180.0 ?
O13 Ni1 O14 2_666 . 88.50(3) ?
O13 Ni1 O14 . . 91.50(3) ?
O15 Ni1 O14 2_666 . 90.66(3) ?
O15 Ni1 O14 . . 89.34(3) ?
O13 Ni1 O14 2_666 2_666 91.50(3) ?
O13 Ni1 O14 . 2_666 88.50(3) ?
O15 Ni1 O14 2_666 2_666 89.34(3) ?
O15 Ni1 O14 . 2_666 90.66(3) ?
O14 Ni1 O14 . 2_666 180.0 ?
O7 N1 C6 . . 121.11(10) ?
O7 N1 C2 . . 117.75(10) ?
C6 N1 C2 . . 121.15(10) ?
N1 C2 C3 . . 118.82(10) ?
N1 C2 S8 . . 112.99(8) ?
C3 C2 S8 . . 128.19(9) ?
C4 C3 C2 . . 120.43(11) ?
C4 C3 H3 . . 119.8 ?
C2 C3 H3 . . 119.8 ?
C3 C4 C5 . . 119.25(12) ?
C3 C4 H4 . . 120.4 ?
C5 C4 H4 . . 120.4 ?
C6 C5 C4 . . 119.69(12) ?
C6 C5 H5 . . 120.2 ?
C4 C5 H5 . . 120.2 ?
N1 C6 C5 . . 120.67(11) ?
N1 C6 H6 . . 119.7 ?
C5 C6 H6 . . 119.7 ?
C2 S8 C9 . . 100.23(5) ?
C10 C9 S8 . . 108.10(8) ?
C10 C9 H9A . . 110.1 ?
S8 C9 H9A . . 110.1 ?
C10 C9 H9B . . 110.1 ?
S8 C9 H9B . . 110.1 ?
H9A C9 H9B . . 108.4 ?
C11 C10 C9 . . 111.71(9) ?
C11 C10 H10A . . 109.3 ?
C9 C10 H10A . . 109.3 ?
C11 C10 H10B . . 109.3 ?
C9 C10 H10B . . 109.3 ?
H10A C10 H10B . . 107.9 ?
O12 C11 O13 . . 124.27(10) ?
O12 C11 C10 . . 119.85(10) ?
O13 C11 C10 . . 115.87(9) ?
C11 O13 Ni1 . . 126.08(7) ?
Ni1 O14 H14A . . 98.9 ?
Ni1 O14 H14B . . 114.4 ?
H14A O14 H14B . . 107.5 ?
Ni1 O15 H15A . . 111.7 ?
Ni1 O15 H15B . . 113.8 ?
H15A O15 H15B . . 105.3 ?

loop_
_geom_bond_atom_site_label_1
_geom_bond_atom_site_label_2
_geom_bond_site_symmetry_2
_geom_bond_distance
_geom_bond_publ_flag
Ni1 O13 2_666 2.0488(8) ?
Ni1 O13 . 2.0488(8) y
Ni1 O15 2_666 2.0644(8) ?
Ni1 O15 . 2.0644(8) y
Ni1 O14 . 2.0898(8) y
Ni1 O14 2_666 2.0898(8) ?
N1 O7 . 1.3154(13) y
N1 C6 . 1.3579(16) ?
N1 C2 . 1.3687(14) ?
C2 C3 . 1.3889(16) ?
C2 S8 . 1.7405(11) ?
C3 C4 . 1.3823(17) ?
C3 H3 . 0.9500 ?
C4 C5 . 1.3877(19) ?
C4 H4 . 0.9500 ?
C5 C6 . 1.3685(19) ?
C5 H5 . 0.9500 ?
C6 H6 . 0.9500 ?
S8 C9 . 1.8165(11) ?
C9 C10 . 1.5216(15) ?
C9 H9A . 0.9900 ?
C9 H9B . 0.9900 ?
C10 C11 . 1.5195(15) ?
C10 H10A . 0.9900 ?
C10 H10B . 0.9900 ?
C11 O12 . 1.2395(14) ?
C11 O13 . 1.2818(13) ?
O14 H14A . 0.8142 ?
O14 H14B . 0.8100 ?
O15 H15A . 0.8216 ?
O15 H15B . 0.8268 ?

loop_
_geom_hbond_atom_site_label_D
_geom_hbond_atom_site_label_H
_geom_hbond_atom_site_label_A
_geom_hbond_site_symmetry_A
_geom_hbond_distance_DH
_geom_hbond_distance_HA
_geom_hbond_distance_DA
_geom_hbond_angle_DHA
O14 H14A O12 . 0.81 1.84 2.6248(12) 162
O14 H14B O15 1_455 0.81 2.27 2.9517(12) 142
O14 H14B O13 1_455 0.81 2.64 3.2316(12) 131
O15 H15A O7 1_456 0.82 1.83 2.6469(12) 172
O15 H15B O13 2_766 0.83 1.83 2.6570(11) 172
C4 H4 O12 2_675 0.95 2.48 3.2044(17) 133
C6 H6 O14 1_654 0.95 2.46 3.2515(16) 140
C10 H10B O12 1_655 0.99 2.42 3.3910(14) 167

loop_
_geom_torsion_atom_site_label_1
_geom_torsion_atom_site_label_2
_geom_torsion_atom_site_label_3
_geom_torsion_atom_site_label_4
_geom_torsion_site_symmetry_1
_geom_torsion_site_symmetry_2
_geom_torsion_site_symmetry_3
_geom_torsion_site_symmetry_4
_geom_torsion
_geom_torsion_publ_flag
O7 N1 C2 C3 . . . . -179.71(10) ?
C6 N1 C2 C3 . . . . 0.08(17) ?
O7 N1 C2 S8 . . . . -0.12(14) ?
C6 N1 C2 S8 . . . . 179.66(10) ?
N1 C2 C3 C4 . . . . -0.39(18) ?
S8 C2 C3 C4 . . . . -179.90(10) ?
C2 C3 C4 C5 . . . . 0.4(2) ?
C3 C4 C5 C6 . . . . -0.1(2) ?
O7 N1 C6 C5 . . . . 179.99(12) ?
C2 N1 C6 C5 . . . . 0.2(2) ?
C4 C5 C6 N1 . . . . -0.2(2) ?
N1 C2 S8 C9 . . . . -171.71(9) ?
C3 C2 S8 C9 . . . . 7.83(12) ?
C2 S8 C9 C10 . . . . -178.14(8) ?
S8 C9 C10 C11 . . . . -178.64(8) ?
C9 C10 C11 O12 . . . . -5.56(15) ?
C9 C10 C11 O13 . . . . 175.00(10) ?
O12 C11 O13 Ni1 . . . . 20.56(17) ?
C10 C11 O13 Ni1 . . . . -160.03(7) ?
O15 Ni1 O13 C11 . . . . -120.55(9) ?
O14 Ni1 O13 C11 . . . . -31.25(10) ?
